data_2233246
loop_
_publ_author_name
'Xu, Le-Xing'
'Bai, Xiao-Guang'
'Wang, Ju-Xian'
'Wang, Yu-Cheng'

_publ_section_title
;
 (<i>Z</i>)-Methyl 3-(2,4-dichlorophenyl)-3-hydroxyacrylate
;
_journal_coeditor_code LR2037
_journal_issue 1
_journal_name_full 'Acta Crystallographica Section E'
_journal_page_first o4
_journal_paper_doi 10.1107/S1600536811051014
_journal_volume 68
_journal_year 2012
_chemical_formula_iupac 'C10 H8 Cl2 O3'
_chemical_formula_moiety 'C10 H8 Cl2 O3'
_chemical_formula_sum 'C10 H8 Cl2 O3'
_chemical_formula_weight 247.06
_chemical_name_systematic
;
(<i>Z</i>)-Methyl 3-(2,4-dichlorophenyl)-3-hydroxyacrylate
;
_space_group_IT_number 9
_symmetry_cell_setting monoclinic
_symmetry_space_group_name_Hall 'C -2yc'
_symmetry_space_group_name_H-M 'C 1 c 1'
_atom_sites_solution_hydrogens geom
_atom_sites_solution_primary direct
_atom_sites_solution_secondary difmap
_audit_creation_method SHELXL-97
_cell_angle_alpha 90.00
_cell_angle_beta 108.18(3)
_cell_angle_gamma 90.00
_cell_formula_units_Z 4
_cell_length_a 15.889(3)
_cell_length_b 3.8242(8)
_cell_length_c 18.204(4)
_cell_measurement_reflns_used 5046
_cell_measurement_temperature 294(2)
_cell_measurement_theta_max 27.03
_cell_measurement_theta_min 3.27
_cell_volume 1050.9(4)
_computing_cell_refinement 'CrystalClear (Rigaku, 2005)'
_computing_data_collection 'CrystalClear (Rigaku, 2005)'
_computing_data_reduction 'CrystalClear (Rigaku, 2005)'
_computing_molecular_graphics 'SHELXTL/PC (Sheldrick, 2008)'
_computing_publication_material 'SHELXTL/PC (Sheldrick, 2008)'
_computing_structure_refinement 'SHELXL97 (Sheldrick, 2008)'
_computing_structure_solution 'SHELXS97 (Sheldrick, 2008)'
_diffrn_ambient_temperature 294(2)
_diffrn_detector_area_resol_mean 13.6612
_diffrn_measured_fraction_theta_full 0.997
_diffrn_measured_fraction_theta_max 0.997
_diffrn_measurement_device_type 'Rigaku SCXmini'
_diffrn_measurement_method CCD_Profile_fitting
_diffrn_radiation_monochromator graphite
_diffrn_radiation_source 'fine-focus sealed tube'
_diffrn_radiation_type MoK\a
_diffrn_radiation_wavelength 0.71073
_diffrn_reflns_av_R_equivalents 0.0296
_diffrn_reflns_av_sigmaI/netI 0.0371
_diffrn_reflns_limit_h_max 20
_diffrn_reflns_limit_h_min -20
_diffrn_reflns_limit_k_max 4
_diffrn_reflns_limit_k_min -4
_diffrn_reflns_limit_l_max 23
_diffrn_reflns_limit_l_min -23
_diffrn_reflns_number 5011
_diffrn_reflns_theta_full 27.48
_diffrn_reflns_theta_max 27.48
_diffrn_reflns_theta_min 4.10
_diffrn_standards_number 0
_exptl_absorpt_coefficient_mu 0.599
_exptl_absorpt_correction_type none
_exptl_crystal_colour Colorless
_exptl_crystal_density_diffrn 1.562
_exptl_crystal_density_method 'not measured'
_exptl_crystal_description Prism
_exptl_crystal_F_000 504
_exptl_crystal_size_max 0.25
_exptl_crystal_size_mid 0.20
_exptl_crystal_size_min 0.15
_refine_diff_density_max 0.169
_refine_diff_density_min -0.184
_refine_ls_abs_structure_details 'Flack (1983), 1177 Friedel pairs'
_refine_ls_abs_structure_Flack 0.07(6)
_refine_ls_extinction_coef 0.0193(14)
_refine_ls_extinction_expression Fc^*^=kFc[1+0.001xFc^2^\l^3^/sin(2\q)]^-1/4^
_refine_ls_extinction_method 'SHELXL97 (Sheldrick, 2008)'
_refine_ls_goodness_of_fit_ref 1.072
_refine_ls_hydrogen_treatment constr
_refine_ls_matrix_type full
_refine_ls_number_parameters 139
_refine_ls_number_reflns 2371
_refine_ls_number_restraints 2
_refine_ls_restrained_S_all 1.071
_refine_ls_R_factor_all 0.0379
_refine_ls_R_factor_gt 0.0343
_refine_ls_shift/su_max 0.000
_refine_ls_shift/su_mean 0.000
_refine_ls_structure_factor_coef Fsqd
_refine_ls_weighting_details 'calc w=1/[\s^2^(Fo^2^)+(0.0413P)^2^+0.0839P] where P=(Fo^2^+2Fc^2^)/3'
_refine_ls_weighting_scheme calc
_refine_ls_wR_factor_gt 0.0838
_refine_ls_wR_factor_ref 0.0855
_reflns_number_gt 2170
_reflns_number_total 2371
_reflns_threshold_expression I>2sigma(I)
_cod_data_source_file lr2037.cif
_cod_data_source_block I
_cod_original_sg_symbol_H-M 'C c'
_cod_database_code 2233246
_cod_database_fobs_code 2233246

loop_
_symmetry_equiv_pos_as_xyz
'x, y, z'
'x, -y, z+1/2'
'x+1/2, y+1/2, z'
'x+1/2, -y+1/2, z+1/2'

loop_
_atom_site_type_symbol
_atom_site_label
_atom_site_fract_x
_atom_site_fract_y
_atom_site_fract_z
_atom_site_U_iso_or_equiv
_atom_site_adp_type
_atom_site_calc_flag
_atom_site_refinement_flags
_atom_site_occupancy
_atom_site_symmetry_multiplicity
C C1 0.58573(13) 0.7958(6) 0.44452(12) 0.0381(5) Uani d . 1 1
C C2 0.53832(13) 0.7161(6) 0.36792(12) 0.0392(5) Uani d . 1 1
C C3 0.57482(16) 0.7526(7) 0.30884(13) 0.0439(5) Uani d . 1 1
H H3 0.5423 0.6944 0.2583 0.053 Uiso calc R 1 1
C C4 0.65998(16) 0.8762(6) 0.32574(14) 0.0478(5) Uani d . 1 1
C C5 0.70941(16) 0.9602(7) 0.40023(15) 0.0520(6) Uani d . 1 1
H H5 0.7669 1.0447 0.4109 0.062 Uiso calc R 1 1
C C6 0.67267(16) 0.9175(7) 0.45842(14) 0.0495(6) Uani d . 1 1
H H6 0.7065 0.9709 0.5088 0.059 Uiso calc R 1 1
C C7 0.55234(15) 0.7569(6) 0.51099(12) 0.0424(5) Uani d . 1 1
C C8 0.47153(15) 0.8564(6) 0.51265(13) 0.0424(5) Uani d . 1 1
H H8 0.4315 0.9548 0.4689 0.051 Uiso calc R 1 1
C C9 0.44659(15) 0.8113(7) 0.58190(13) 0.0441(5) Uani d . 1 1
C C10 0.3367(2) 0.8937(8) 0.64204(16) 0.0612(7) Uani d . 1 1
H H10A 0.3348 0.6501 0.6542 0.092 Uiso calc R 1 1
H H10B 0.2787 0.9934 0.6319 0.092 Uiso calc R 1 1
H H10C 0.3776 1.0126 0.6849 0.092 Uiso calc R 1 1
Cl Cl1 0.43104(3) 0.55059(16) 0.34217(3) 0.05160(19) Uani d . 1 1
Cl Cl2 0.70467(4) 0.9249(2) 0.25046(4) 0.0757(3) Uani d . 1 1
O O1 0.61264(12) 0.6173(6) 0.57216(10) 0.0629(5) Uani d . 1 1
H H1 0.5931 0.6120 0.6088 0.094 Uiso calc R 1 1
O O2 0.49301(12) 0.6776(6) 0.64092(9) 0.0620(5) Uani d . 1 1
O O3 0.36513(11) 0.9310(5) 0.57450(9) 0.0521(4) Uani d . 1 1

loop_
_atom_site_aniso_label
_atom_site_aniso_U_11
_atom_site_aniso_U_22
_atom_site_aniso_U_33
_atom_site_aniso_U_12
_atom_site_aniso_U_13
_atom_site_aniso_U_23
C1 0.0333(10) 0.0443(11) 0.0353(10) -0.0018(9) 0.0086(8) -0.0022(8)
C2 0.0305(9) 0.0449(12) 0.0401(11) -0.0029(8) 0.0081(8) -0.0011(9)
C3 0.0384(10) 0.0573(13) 0.0350(12) -0.0029(10) 0.0103(10) -0.0052(10)
C4 0.0450(12) 0.0598(15) 0.0441(12) 0.0013(11) 0.0218(10) 0.0021(11)
C5 0.0355(11) 0.0657(15) 0.0541(14) -0.0083(10) 0.0130(11) -0.0040(12)
C6 0.0368(12) 0.0687(15) 0.0386(12) -0.0056(11) 0.0056(10) -0.0073(10)
C7 0.0412(11) 0.0494(12) 0.0329(11) -0.0003(9) 0.0062(9) -0.0009(9)
C8 0.0390(11) 0.0525(13) 0.0349(11) 0.0029(9) 0.0104(9) 0.0063(10)
C9 0.0423(12) 0.0534(13) 0.0366(11) 0.0007(10) 0.0124(10) 0.0003(10)
C10 0.0577(15) 0.083(2) 0.0505(15) 0.0069(14) 0.0281(13) 0.0036(13)
Cl1 0.0372(3) 0.0734(4) 0.0422(3) -0.0139(3) 0.0093(2) -0.0054(3)
Cl2 0.0592(4) 0.1199(7) 0.0596(4) -0.0099(5) 0.0351(4) 0.0000(5)
O1 0.0466(9) 0.1045(15) 0.0347(9) 0.0182(10) 0.0085(7) 0.0137(9)
O2 0.0507(10) 0.0981(14) 0.0363(9) 0.0163(10) 0.0124(8) 0.0170(9)
O3 0.0434(8) 0.0738(12) 0.0412(9) 0.0096(8) 0.0164(7) 0.0078(8)

loop_
_atom_type_symbol
_atom_type_description
_atom_type_scat_dispersion_real
_atom_type_scat_dispersion_imag
_atom_type_scat_source
C C 0.0033 0.0016 'International Tables Vol C Tables 4.2.6.8 and 6.1.1.4'
H H 0.0000 0.0000 'International Tables Vol C Tables 4.2.6.8 and 6.1.1.4'
O O 0.0106 0.0060 'International Tables Vol C Tables 4.2.6.8 and 6.1.1.4'
Cl Cl 0.1484 0.1585 'International Tables Vol C Tables 4.2.6.8 and 6.1.1.4'

loop_
_geom_angle_atom_site_label_1
_geom_angle_atom_site_label_2
_geom_angle_atom_site_label_3
_geom_angle
C2 C1 C6 116.5(2)
C2 C1 C7 125.31(18)
C6 C1 C7 118.17(19)
C3 C2 C1 121.98(19)
C3 C2 Cl1 116.21(16)
C1 C2 Cl1 121.77(16)
C4 C3 C2 119.0(2)
C4 C3 H3 120.5
C2 C3 H3 120.5
C3 C4 C5 121.3(2)
C3 C4 Cl2 118.42(19)
C5 C4 Cl2 120.24(19)
C6 C5 C4 119.0(2)
C6 C5 H5 120.5
C4 C5 H5 120.5
C5 C6 C1 122.2(2)
C5 C6 H6 118.9
C1 C6 H6 118.9
O1 C7 C8 122.4(2)
O1 C7 C1 112.18(19)
C8 C7 C1 125.4(2)
C7 C8 C9 120.5(2)
C7 C8 H8 119.7
C9 C8 H8 119.7
O2 C9 O3 122.4(2)
O2 C9 C8 124.6(2)
O3 C9 C8 113.00(19)
O3 C10 H10A 109.5
O3 C10 H10B 109.5
H10A C10 H10B 109.5
O3 C10 H10C 109.5
H10A C10 H10C 109.5
H10B C10 H10C 109.5
C7 O1 H1 109.5
C9 O3 C10 115.47(19)

loop_
_geom_bond_atom_site_label_1
_geom_bond_atom_site_label_2
_geom_bond_distance
C1 C2 1.396(3)
C1 C6 1.404(3)
C1 C7 1.472(3)
C2 C3 1.379(3)
C2 Cl1 1.740(2)
C3 C4 1.375(3)
C3 H3 0.9300
C4 C5 1.376(4)
C4 Cl2 1.739(2)
C5 C6 1.370(3)
C5 H5 0.9300
C6 H6 0.9300
C7 O1 1.333(3)
C7 C8 1.349(3)
C8 C9 1.445(3)
C8 H8 0.9300
C9 O2 1.210(3)
C9 O3 1.340(3)
C10 O3 1.443(3)
C10 H10A 0.9600
C10 H10B 0.9600
C10 H10C 0.9600
O1 H1 0.8200

loop_
_geom_hbond_atom_site_label_D
_geom_hbond_atom_site_label_H
_geom_hbond_atom_site_label_A
_geom_hbond_site_symmetry_A
_geom_hbond_distance_DH
_geom_hbond_distance_HA
_geom_hbond_distance_DA
_geom_hbond_angle_DHA
O1 H1 O2 . 0.82 1.87 2.592(3) 145.6
C3 H3 O2 2_564 0.93 2.48 3.356(3) 156.5
C10 H10B O1 3_455 0.96 2.57 3.492(3) 162.4

loop_
_geom_torsion_atom_site_label_1
_geom_torsion_atom_site_label_2
_geom_torsion_atom_site_label_3
_geom_torsion_atom_site_label_4
_geom_torsion
C6 C1 C2 C3 0.4(4)
C7 C1 C2 C3 -178.6(2)
C6 C1 C2 Cl1 178.08(18)
C7 C1 C2 Cl1 -0.9(3)
C1 C2 C3 C4 -1.0(4)
Cl1 C2 C3 C4 -178.9(2)
C2 C3 C4 C5 0.7(4)
C2 C3 C4 Cl2 -179.34(19)
C3 C4 C5 C6 0.3(4)
Cl2 C4 C5 C6 -179.7(2)
C4 C5 C6 C1 -1.0(4)
C2 C1 C6 C5 0.7(4)
C7 C1 C6 C5 179.7(2)
C2 C1 C7 O1 136.9(2)
C6 C1 C7 O1 -42.0(3)
C2 C1 C7 C8 -44.8(3)
C6 C1 C7 C8 136.3(3)
O1 C7 C8 C9 -0.6(4)
C1 C7 C8 C9 -178.8(2)
C7 C8 C9 O2 -2.1(4)
C7 C8 C9 O3 178.5(2)
O2 C9 O3 C10 0.7(4)
C8 C9 O3 C10 -179.9(2)

loop_
_cod_related_entry_id
_cod_related_entry_database
_cod_related_entry_code
1 ChemSpider 30657352
